data_7201124
loop_
_publ_author_name
'Biju, Silvanose'
'Reddy, M. L. P.'
'Cowley, Alan H.'
'Vasudevan, Kalyan V.'

_publ_section_title
;
 3-Phenyl-4-acyl-5-isoxazolonate complex of Tb3+ doped into
 poly-\b-hydroxybutyrate matrix as a promising light-conversion
 molecular device
;
_journal_issue 29
_journal_name_full 'Journal of Materials Chemistry'
_journal_page_first 5179
_journal_paper_doi 10.1039/b905304b
_journal_volume 19
_journal_year 2009
_chemical_formula_moiety 'C36 H34 N3 O11 Tb'
_chemical_formula_sum 'C36 H34 N3 O11 Tb'
_chemical_formula_weight 843.58
_space_group_IT_number 14
_symmetry_cell_setting monoclinic
_symmetry_space_group_name_Hall '-P 2ybc'
_symmetry_space_group_name_H-M 'P 1 21/c 1'
_atom_sites_solution_hydrogens geom
_atom_sites_solution_primary direct
_atom_sites_solution_secondary difmap
_audit_creation_method
;
manual editing of the .cif file
created by SHELXTL Ver. 6.10
;
_cell_angle_alpha 90.00
_cell_angle_beta 101.27(3)
_cell_angle_gamma 90.00
_cell_formula_units_Z 4
_cell_length_a 22.803(5)
_cell_length_b 5.9919(12)
_cell_length_c 26.097(5)
_cell_measurement_reflns_used 8748
_cell_measurement_temperature 153(2)
_cell_measurement_theta_max 27.48
_cell_measurement_theta_min 1.00
_cell_volume 3497.0(13)
_computing_cell_refinement 'Collect software, Nonius B.V. 1998'
_computing_data_collection 'Collect software, Nonius B.V. 1998'
_computing_data_reduction
;
DENZO and Scalepack (Otwinoski and Minor, 1997)
;
_computing_molecular_graphics 'XP SHELXTL/PC, Siemens Analytical'
_computing_structure_refinement 'XL SHELXTL/PC, Siemens Analytical'
_computing_structure_solution
;
SIR97 - Altomare A., Burla M.C., Camalli M., Cascarano G.L., Giacovazzo C.,
Guagliardi A., Moliterni A.G.G., Polidori G.,Spagna R.
;
_diffrn_ambient_temperature 153(2)
_diffrn_measured_fraction_theta_full 0.997
_diffrn_measured_fraction_theta_max 0.997
_diffrn_measurement_device_type 'Nonius Kappa CCD'
_diffrn_measurement_method \w-scan
_diffrn_radiation_monochromator graphite
_diffrn_radiation_source 'fine-focus sealed tube'
_diffrn_radiation_type MoK\a
_diffrn_radiation_wavelength 0.71073
_diffrn_reflns_av_R_equivalents 0.0713
_diffrn_reflns_av_sigmaI/netI 0.1013
_diffrn_reflns_limit_h_max 29
_diffrn_reflns_limit_h_min -29
_diffrn_reflns_limit_k_max 7
_diffrn_reflns_limit_k_min -7
_diffrn_reflns_limit_l_max 33
_diffrn_reflns_limit_l_min -33
_diffrn_reflns_number 14424
_diffrn_reflns_theta_full 27.47
_diffrn_reflns_theta_max 27.47
_diffrn_reflns_theta_min 1.59
_exptl_absorpt_coefficient_mu 2.088
_exptl_absorpt_correction_type none
_exptl_absorpt_process_details 'DENZO and Scalepack (Otwinoski and Minor, 1997)'
_exptl_crystal_colour colorless
_exptl_crystal_density_diffrn 1.602
_exptl_crystal_density_method 'not measured'
_exptl_crystal_description block
_exptl_crystal_F_000 1696
_exptl_crystal_size_max 0.12
_exptl_crystal_size_mid 0.10
_exptl_crystal_size_min 0.08
_refine_diff_density_max 0.953
_refine_diff_density_min -1.081
_refine_diff_density_rms 0.237
_refine_ls_extinction_method SHELXL
_refine_ls_goodness_of_fit_ref 1.052
_refine_ls_hydrogen_treatment constr
_refine_ls_matrix_type full
_refine_ls_number_parameters 463
_refine_ls_number_reflns 7991
_refine_ls_number_restraints 0
_refine_ls_restrained_S_all 1.052
_refine_ls_R_factor_all 0.0886
_refine_ls_R_factor_gt 0.0466
_refine_ls_shift/su_max 0.001
_refine_ls_shift/su_mean 0.000
_refine_ls_structure_factor_coef Fsqd
_refine_ls_weighting_details 'calc w=1/[\s^2^(Fo^2^)+(0.0640P)^2^+0.0000P] where P=(Fo^2^+2Fc^2^)/3'
_refine_ls_weighting_scheme calc
_refine_ls_wR_factor_gt 0.0999
_refine_ls_wR_factor_ref 0.1282
_reflns_number_gt 5541
_reflns_number_total 7991
_reflns_threshold_expression >2sigma(I)
_cod_data_source_file b905304b.txt
_cod_data_source_block sbkv099b
_cod_depositor_comments
;
The following automatic conversions were performed:
'_symmetry_cell_setting' value 'Monoclinic' changed to 'monoclinic'
according to '/home/saulius/struct/CIF-dictionaries/cif_core.dic'
dictionary named 'cif_core.dic' version 2.4.1 from 2010-06-29.

Automatic conversion script
Id: cif_fix_enum 1527 2010-12-29 10:47:43Z saulius 
;
_cod_original_cell_volume 3496.9(12)
_cod_original_sg_symbol_Hall -P2ybc
_cod_original_sg_symbol_H-M P21/c
_cod_database_code 7201124

loop_
_symmetry_equiv_pos_as_xyz
'x, y, z'
'-x, y+1/2, -z+1/2'
'-x, -y, -z'
'x, -y-1/2, z-1/2'

loop_
_atom_site_label
_atom_site_type_symbol
_atom_site_fract_x
_atom_site_fract_y
_atom_site_fract_z
_atom_site_U_iso_or_equiv
_atom_site_adp_type
_atom_site_occupancy
_atom_site_symmetry_multiplicity
_atom_site_calc_flag
_atom_site_refinement_flags
_atom_site_disorder_assembly
_atom_site_disorder_group
C1 C 0.7031(3) 0.4216(10) -0.0956(2) 0.0161(13) Uani 1 1 d . . .
C2 C 0.7333(2) 0.2664(10) -0.1209(2) 0.0151(12) Uani 1 1 d . . .
C3 C 0.7310(3) 0.3656(9) -0.1710(2) 0.0166(13) Uani 1 1 d . . .
C4 C 0.7627(3) 0.0739(10) -0.0947(2) 0.0153(12) Uani 1 1 d . . .
C5 C 0.8062(3) -0.0611(11) -0.1178(2) 0.0244(14) Uani 1 1 d . . .
H5A H 0.8339 0.0401 -0.1298 0.029 Uiso 1 1 calc R . .
H5B H 0.7845 -0.1395 -0.1482 0.029 Uiso 1 1 calc R . .
C6 C 0.8417(3) -0.2288(12) -0.0816(2) 0.0302(16) Uani 1 1 d . . .
H6A H 0.8632 -0.1539 -0.0511 0.045 Uiso 1 1 calc R . .
H6B H 0.8694 -0.3034 -0.0991 0.045 Uiso 1 1 calc R . .
H6C H 0.8150 -0.3364 -0.0713 0.045 Uiso 1 1 calc R . .
C7 C 0.7544(3) 0.2914(10) -0.2175(2) 0.0170(13) Uani 1 1 d . . .
C8 C 0.7882(3) 0.4429(11) -0.2403(2) 0.0213(14) Uani 1 1 d . . .
H8 H 0.7973 0.5822 -0.2251 0.026 Uiso 1 1 calc R . .
C9 C 0.8083(3) 0.3872(10) -0.2854(2) 0.0237(15) Uani 1 1 d . . .
H9 H 0.8311 0.4885 -0.3002 0.028 Uiso 1 1 calc R . .
C10 C 0.7947(3) 0.1840(10) -0.3083(2) 0.0233(15) Uani 1 1 d . . .
H10 H 0.8078 0.1474 -0.3389 0.028 Uiso 1 1 calc R . .
C11 C 0.7612(3) 0.0313(11) -0.2858(2) 0.0229(14) Uani 1 1 d . . .
H11 H 0.7521 -0.1074 -0.3013 0.027 Uiso 1 1 calc R . .
C12 C 0.7413(3) 0.0844(10) -0.2407(2) 0.0198(14) Uani 1 1 d . . .
H12 H 0.7191 -0.0186 -0.2258 0.024 Uiso 1 1 calc R . .
C13 C 0.8186(2) -0.1238(9) 0.08522(19) 0.0119(12) Uani 1 1 d . . .
C14 C 0.8635(2) 0.0389(10) 0.0909(2) 0.0133(12) Uani 1 1 d . . .
C15 C 0.9116(2) -0.0556(10) 0.1282(2) 0.0162(12) Uani 1 1 d . . .
C16 C 0.8561(3) 0.2358(9) 0.0591(2) 0.0141(12) Uani 1 1 d . . .
C17 C 0.9094(3) 0.3666(10) 0.0494(2) 0.0212(14) Uani 1 1 d . . .
H17A H 0.8965 0.5135 0.0362 0.025 Uiso 1 1 calc R . .
H17B H 0.9377 0.3858 0.0821 0.025 Uiso 1 1 calc R . .
C18 C 0.9399(5) 0.2503(17) 0.0107(4) 0.092(4) Uani 1 1 d . . .
H18A H 0.9578 0.1144 0.0258 0.139 Uiso 1 1 calc R . .
H18B H 0.9703 0.3457 0.0020 0.139 Uiso 1 1 calc R . .
H18C H 0.9110 0.2165 -0.0203 0.139 Uiso 1 1 calc R . .
C19 C 0.9703(2) 0.0331(10) 0.1545(2) 0.0172(13) Uani 1 1 d . . .
C20 C 1.0201(3) -0.1061(10) 0.1616(2) 0.0237(15) Uani 1 1 d . . .
H20 H 1.0178 -0.2438 0.1449 0.028 Uiso 1 1 calc R . .
C21 C 1.0736(3) -0.0399(12) 0.1938(2) 0.0286(16) Uani 1 1 d . . .
H21 H 1.1067 -0.1336 0.1986 0.034 Uiso 1 1 calc R . .
C22 C 1.0771(3) 0.1644(11) 0.2184(2) 0.0289(16) Uani 1 1 d . . .
H22 H 1.1125 0.2072 0.2404 0.035 Uiso 1 1 calc R . .
C23 C 1.0282(3) 0.3066(11) 0.2104(2) 0.0265(16) Uani 1 1 d . . .
H23 H 1.0311 0.4456 0.2265 0.032 Uiso 1 1 calc R . .
C24 C 0.9745(3) 0.2422(11) 0.1782(2) 0.0229(14) Uani 1 1 d . . .
H24 H 0.9418 0.3382 0.1727 0.028 Uiso 1 1 calc R . .
C25 C 0.5646(2) 0.2153(9) 0.0276(2) 0.0132(12) Uani 1 1 d . . .
C26 C 0.5681(2) 0.1332(9) 0.0793(2) 0.0145(12) Uani 1 1 d . . .
C27 C 0.5073(2) 0.1335(9) 0.0858(2) 0.0143(12) Uani 1 1 d . . .
C28 C 0.6220(3) 0.0532(11) 0.1106(2) 0.0181(13) Uani 1 1 d . . .
C29 C 0.6236(3) -0.0402(13) 0.1641(2) 0.0349(18) Uani 1 1 d . . .
H29A H 0.5928 0.0296 0.1795 0.042 Uiso 1 1 calc R . .
H29B H 0.6621 -0.0084 0.1862 0.042 Uiso 1 1 calc R . .
C30 C 0.6134(4) -0.2938(14) 0.1606(3) 0.058(3) Uani 1 1 d . . .
H30A H 0.5739 -0.3242 0.1413 0.086 Uiso 1 1 calc R . .
H30B H 0.6177 -0.3545 0.1952 0.086 Uiso 1 1 calc R . .
H30C H 0.6424 -0.3612 0.1432 0.086 Uiso 1 1 calc R . .
C31 C 0.4798(2) 0.0624(11) 0.1301(2) 0.0184(13) Uani 1 1 d . . .
C32 C 0.4788(3) 0.2051(11) 0.1717(2) 0.0293(16) Uani 1 1 d . . .
H32 H 0.4972 0.3439 0.1727 0.035 Uiso 1 1 calc R . .
C33 C 0.4505(4) 0.1425(12) 0.2117(3) 0.0399(19) Uani 1 1 d . . .
H33 H 0.4495 0.2399 0.2393 0.048 Uiso 1 1 calc R . .
C34 C 0.4241(3) -0.0627(13) 0.2108(2) 0.0289(16) Uani 1 1 d . . .
H34 H 0.4056 -0.1049 0.2380 0.035 Uiso 1 1 calc R . .
C35 C 0.4248(3) -0.2055(11) 0.1705(2) 0.0270(16) Uani 1 1 d . . .
H35 H 0.4068 -0.3449 0.1703 0.032 Uiso 1 1 calc R . .
C36 C 0.4520(3) -0.1448(11) 0.1296(2) 0.0232(14) Uani 1 1 d . . .
H36 H 0.4518 -0.2423 0.1019 0.028 Uiso 1 1 calc R . .
N1 N 0.7029(2) 0.5559(9) -0.17612(17) 0.0221(12) Uani 1 1 d . . .
N2 N 0.8984(2) -0.2532(9) 0.14400(18) 0.0196(11) Uani 1 1 d . . .
N3 N 0.4711(2) 0.2045(8) 0.04398(18) 0.0182(11) Uani 1 1 d . . .
O1 O 0.69242(16) 0.4280(6) -0.04958(13) 0.0147(8) Uani 1 1 d . . .
O2 O 0.75268(17) 0.0189(6) -0.05116(14) 0.0180(9) Uani 1 1 d . . .
O3 O 0.76707(16) -0.1370(6) 0.05806(14) 0.0150(9) Uani 1 1 d . . .
O4 O 0.80526(17) 0.2946(6) 0.03564(14) 0.0166(9) Uani 1 1 d . . .
O5 O 0.60349(16) 0.2558(7) 0.00079(14) 0.0157(9) Uani 1 1 d . . .
O6 O 0.66990(16) 0.0494(7) 0.09297(14) 0.0172(9) Uani 1 1 d . . .
O7 O 0.68548(18) 0.5950(6) -0.12672(14) 0.0186(9) Uani 1 1 d . . .
O8 O 0.83864(17) -0.3004(6) 0.11573(14) 0.0173(9) Uani 1 1 d . . .
O9 O 0.50659(17) 0.2586(7) 0.00595(14) 0.0162(9) Uani 1 1 d . . .
O10 O 0.70263(17) 0.4911(6) 0.06526(14) 0.0190(9) Uani 1 1 d . . .
O11 O 0.65092(17) -0.1746(6) -0.01592(14) 0.0182(9) Uani 1 1 d . . .
Tb1 Tb 0.705122(12) 0.15138(4) 0.015936(9) 0.01150(10) Uani 1 1 d . . .

loop_
_atom_site_aniso_label
_atom_site_aniso_U_11
_atom_site_aniso_U_22
_atom_site_aniso_U_33
_atom_site_aniso_U_23
_atom_site_aniso_U_13
_atom_site_aniso_U_12
C1 0.016(3) 0.016(3) 0.016(3) 0.003(3) 0.004(2) -0.003(2)
C2 0.018(3) 0.013(3) 0.015(3) -0.003(2) 0.006(2) -0.003(3)
C3 0.020(3) 0.011(3) 0.020(3) -0.002(3) 0.006(2) -0.006(3)
C4 0.019(3) 0.014(3) 0.013(3) -0.002(2) 0.004(2) -0.003(3)
C5 0.027(4) 0.023(3) 0.025(3) -0.002(3) 0.010(3) 0.006(3)
C6 0.029(4) 0.024(4) 0.039(4) -0.003(3) 0.008(3) 0.011(3)
C7 0.021(3) 0.020(3) 0.009(3) -0.002(2) 0.000(2) 0.006(3)
C8 0.027(3) 0.018(3) 0.020(3) -0.003(3) 0.006(3) 0.002(3)
C9 0.032(4) 0.017(4) 0.023(3) 0.003(3) 0.009(3) -0.003(3)
C10 0.031(4) 0.024(4) 0.016(3) -0.001(3) 0.008(3) 0.007(3)
C11 0.029(4) 0.020(4) 0.019(3) -0.006(3) 0.003(3) -0.001(3)
C12 0.026(3) 0.018(3) 0.017(3) 0.001(3) 0.007(3) -0.005(3)
C13 0.015(3) 0.010(3) 0.011(3) -0.004(2) 0.005(2) -0.002(2)
C14 0.012(3) 0.012(3) 0.017(3) 0.000(2) 0.006(2) -0.003(2)
C15 0.018(3) 0.013(3) 0.018(3) -0.005(3) 0.005(2) 0.003(3)
C16 0.019(3) 0.008(3) 0.017(3) -0.003(2) 0.007(3) 0.000(2)
C17 0.021(3) 0.017(3) 0.025(3) 0.004(3) 0.001(3) -0.001(3)
C18 0.100(9) 0.065(7) 0.142(10) -0.046(7) 0.097(8) -0.039(7)
C19 0.018(3) 0.017(3) 0.015(3) 0.002(3) 0.003(2) -0.003(3)
C20 0.027(4) 0.021(4) 0.022(3) 0.001(3) 0.004(3) 0.003(3)
C21 0.016(3) 0.031(4) 0.037(4) 0.007(3) 0.003(3) 0.001(3)
C22 0.019(3) 0.038(4) 0.026(3) 0.005(3) -0.005(3) -0.008(3)
C23 0.031(4) 0.026(4) 0.020(3) -0.005(3) -0.001(3) -0.008(3)
C24 0.026(3) 0.021(3) 0.021(3) 0.005(3) 0.002(3) 0.007(3)
C25 0.014(3) 0.005(3) 0.021(3) -0.006(2) 0.002(2) 0.001(2)
C26 0.013(3) 0.017(3) 0.014(3) 0.000(2) 0.005(2) -0.002(2)
C27 0.013(3) 0.012(3) 0.019(3) -0.002(3) 0.006(2) -0.003(2)
C28 0.017(3) 0.023(3) 0.015(3) -0.002(3) 0.006(2) -0.008(3)
C29 0.018(3) 0.068(6) 0.020(3) 0.015(4) 0.006(3) 0.008(4)
C30 0.052(5) 0.066(7) 0.063(5) 0.048(5) 0.033(4) 0.027(5)
C31 0.015(3) 0.024(3) 0.017(3) 0.001(3) 0.002(2) 0.000(3)
C32 0.035(4) 0.025(4) 0.032(4) -0.008(3) 0.016(3) -0.005(3)
C33 0.052(5) 0.037(5) 0.036(4) -0.017(4) 0.023(4) -0.003(4)
C34 0.022(4) 0.041(4) 0.026(3) 0.003(3) 0.013(3) -0.004(3)
C35 0.020(3) 0.029(4) 0.031(4) 0.009(3) 0.003(3) -0.006(3)
C36 0.024(3) 0.028(4) 0.019(3) -0.002(3) 0.006(3) -0.004(3)
N1 0.036(3) 0.018(3) 0.016(2) 0.002(2) 0.013(2) 0.000(3)
N2 0.018(3) 0.014(3) 0.023(3) 0.001(2) -0.004(2) -0.001(2)
N3 0.018(3) 0.011(3) 0.028(3) 0.000(2) 0.008(2) 0.002(2)
O1 0.016(2) 0.014(2) 0.0143(19) -0.0028(17) 0.0042(16) 0.0045(17)
O2 0.022(2) 0.011(2) 0.021(2) 0.0008(17) 0.0039(18) 0.0033(17)
O3 0.012(2) 0.013(2) 0.0192(19) -0.0005(17) 0.0018(16) -0.0025(17)
O4 0.016(2) 0.012(2) 0.021(2) 0.0034(17) 0.0020(17) -0.0017(17)
O5 0.016(2) 0.013(2) 0.019(2) 0.0008(18) 0.0056(18) -0.0019(18)
O6 0.015(2) 0.020(2) 0.017(2) 0.0027(18) 0.0031(17) 0.0009(18)
O7 0.029(2) 0.011(2) 0.017(2) 0.0046(17) 0.0103(18) 0.0035(17)
O8 0.015(2) 0.014(2) 0.021(2) 0.0047(17) -0.0004(17) -0.0008(17)
O9 0.013(2) 0.016(2) 0.019(2) 0.0004(18) 0.0026(17) 0.0001(17)
O10 0.024(2) 0.013(2) 0.020(2) -0.0051(17) 0.0035(17) -0.0036(18)
O11 0.015(2) 0.016(2) 0.023(2) -0.0048(18) 0.0013(17) -0.0012(17)
Tb1 0.01163(15) 0.00981(15) 0.01313(15) 0.00053(12) 0.00262(10) -0.00025(12)

loop_
_atom_type_symbol
_atom_type_description
_atom_type_scat_dispersion_real
_atom_type_scat_dispersion_imag
_atom_type_scat_source
C C 0.0033 0.0016 'International Tables Vol C Tables 4.2.6.8 and 6.1.1.4'
H H 0.0000 0.0000 'International Tables Vol C Tables 4.2.6.8 and 6.1.1.4'
N N 0.0061 0.0033 'International Tables Vol C Tables 4.2.6.8 and 6.1.1.4'
O O 0.0106 0.0060 'International Tables Vol C Tables 4.2.6.8 and 6.1.1.4'
Tb Tb -0.1723 4.1537 'International Tables Vol C Tables 4.2.6.8 and 6.1.1.4'

loop_
_geom_angle_atom_site_label_1
_geom_angle_atom_site_label_2
_geom_angle_atom_site_label_3
_geom_angle
_geom_angle_site_symmetry_1
_geom_angle_site_symmetry_3
_geom_angle_publ_flag
O1 C1 O7 117.5(5) . . ?
O1 C1 C2 132.0(5) . . ?
O7 C1 C2 110.5(5) . . ?
C1 C2 C3 102.8(5) . . ?
C1 C2 C4 122.5(5) . . ?
C3 C2 C4 134.4(5) . . ?
N1 C3 C2 112.8(5) . . ?
N1 C3 C7 115.2(5) . . ?
C2 C3 C7 132.0(5) . . ?
O2 C4 C2 119.6(5) . . ?
O2 C4 C5 118.6(5) . . ?
C2 C4 C5 121.8(5) . . ?
C4 C5 C6 115.2(5) . . ?
C4 C5 H5A 108.5 . . ?
C6 C5 H5A 108.5 . . ?
C4 C5 H5B 108.5 . . ?
C6 C5 H5B 108.5 . . ?
H5A C5 H5B 107.5 . . ?
C5 C6 H6A 109.5 . . ?
C5 C6 H6B 109.5 . . ?
H6A C6 H6B 109.5 . . ?
C5 C6 H6C 109.5 . . ?
H6A C6 H6C 109.5 . . ?
H6B C6 H6C 109.5 . . ?
C12 C7 C8 118.9(5) . . ?
C12 C7 C3 122.9(5) . . ?
C8 C7 C3 118.0(5) . . ?
C9 C8 C7 120.5(6) . . ?
C9 C8 H8 119.7 . . ?
C7 C8 H8 119.7 . . ?
C10 C9 C8 120.2(6) . . ?
C10 C9 H9 119.9 . . ?
C8 C9 H9 119.9 . . ?
C9 C10 C11 119.7(6) . . ?
C9 C10 H10 120.1 . . ?
C11 C10 H10 120.1 . . ?
C12 C11 C10 120.6(6) . . ?
C12 C11 H11 119.7 . . ?
C10 C11 H11 119.7 . . ?
C11 C12 C7 120.0(6) . . ?
C11 C12 H12 120.0 . . ?
C7 C12 H12 120.0 . . ?
O3 C13 O8 117.2(5) . . ?
O3 C13 C14 133.7(5) . . ?
O8 C13 C14 109.1(4) . . ?
C13 C14 C16 120.8(5) . . ?
C13 C14 C15 104.1(5) . . ?
C16 C14 C15 134.9(5) . . ?
N2 C15 C14 112.2(5) . . ?
N2 C15 C19 115.0(5) . . ?
C14 C15 C19 132.6(5) . . ?
O4 C16 C14 120.5(5) . . ?
O4 C16 C17 118.1(5) . . ?
C14 C16 C17 121.2(5) . . ?
C18 C17 C16 111.4(6) . . ?
C18 C17 H17A 109.3 . . ?
C16 C17 H17A 109.3 . . ?
C18 C17 H17B 109.3 . . ?
C16 C17 H17B 109.3 . . ?
H17A C17 H17B 108.0 . . ?
C17 C18 H18A 109.5 . . ?
C17 C18 H18B 109.5 . . ?
H18A C18 H18B 109.5 . . ?
C17 C18 H18C 109.5 . . ?
H18A C18 H18C 109.5 . . ?
H18B C18 H18C 109.5 . . ?
C20 C19 C24 119.7(5) . . ?
C20 C19 C15 119.2(5) . . ?
C24 C19 C15 120.5(5) . . ?
C19 C20 C21 120.3(6) . . ?
C19 C20 H20 119.9 . . ?
C21 C20 H20 119.9 . . ?
C22 C21 C20 119.9(6) . . ?
C22 C21 H21 120.1 . . ?
C20 C21 H21 120.1 . . ?
C21 C22 C23 120.2(6) . . ?
C21 C22 H22 119.9 . . ?
C23 C22 H22 119.9 . . ?
C22 C23 C24 120.4(6) . . ?
C22 C23 H23 119.8 . . ?
C24 C23 H23 119.8 . . ?
C19 C24 C23 119.5(6) . . ?
C19 C24 H24 120.3 . . ?
C23 C24 H24 120.3 . . ?
O5 C25 O9 117.9(5) . . ?
O5 C25 C26 132.8(5) . . ?
O9 C25 C26 109.3(5) . . ?
C28 C26 C25 123.0(5) . . ?
C28 C26 C27 133.1(5) . . ?
C25 C26 C27 103.6(5) . . ?
N3 C27 C26 111.8(5) . . ?
N3 C27 C31 116.9(5) . . ?
C26 C27 C31 131.2(5) . . ?
O6 C28 C26 120.6(5) . . ?
O6 C28 C29 117.7(5) . . ?
C26 C28 C29 121.6(5) . . ?
C28 C29 C30 109.8(6) . . ?
C28 C29 H29A 109.7 . . ?
C30 C29 H29A 109.7 . . ?
C28 C29 H29B 109.7 . . ?
C30 C29 H29B 109.7 . . ?
H29A C29 H29B 108.2 . . ?
C29 C30 H30A 109.5 . . ?
C29 C30 H30B 109.5 . . ?
H30A C30 H30B 109.5 . . ?
C29 C30 H30C 109.5 . . ?
H30A C30 H30C 109.5 . . ?
H30B C30 H30C 109.5 . . ?
C32 C31 C36 118.6(6) . . ?
C32 C31 C27 120.6(6) . . ?
C36 C31 C27 120.7(5) . . ?
C33 C32 C31 120.5(6) . . ?
C33 C32 H32 119.8 . . ?
C31 C32 H32 119.8 . . ?
C34 C33 C32 119.9(6) . . ?
C34 C33 H33 120.0 . . ?
C32 C33 H33 120.0 . . ?
C35 C34 C33 120.6(6) . . ?
C35 C34 H34 119.7 . . ?
C33 C34 H34 119.7 . . ?
C34 C35 C36 120.4(6) . . ?
C34 C35 H35 119.8 . . ?
C36 C35 H35 119.8 . . ?
C35 C36 C31 120.0(6) . . ?
C35 C36 H36 120.0 . . ?
C31 C36 H36 120.0 . . ?
C3 N1 O7 105.5(4) . . ?
C15 N2 O8 105.6(4) . . ?
C27 N3 O9 107.6(4) . . ?
C1 O1 Tb1 130.1(4) . . ?
C4 O2 Tb1 141.0(4) . . ?
C13 O3 Tb1 128.9(3) . . ?
C16 O4 Tb1 139.1(4) . . ?
C25 O5 Tb1 129.3(3) . . ?
C28 O6 Tb1 139.3(3) . . ?
C1 O7 N1 108.4(4) . . ?
C13 O8 N2 108.9(4) . . ?
C25 O9 N3 107.7(4) . . ?
O5 Tb1 O1 73.41(13) . . ?
O5 Tb1 O3 138.65(13) . . ?
O1 Tb1 O3 145.99(13) . . ?
O5 Tb1 O2 122.80(12) . . ?
O1 Tb1 O2 73.06(13) . . ?
O3 Tb1 O2 77.32(13) . . ?
O5 Tb1 O11 74.46(13) . . ?
O1 Tb1 O11 110.04(13) . . ?
O3 Tb1 O11 77.54(13) . . ?
O2 Tb1 O11 75.38(13) . . ?
O5 Tb1 O6 74.19(13) . . ?
O1 Tb1 O6 141.00(13) . . ?
O3 Tb1 O6 71.92(13) . . ?
O2 Tb1 O6 144.60(14) . . ?
O11 Tb1 O6 81.17(13) . . ?
O5 Tb1 O4 143.52(14) . . ?
O1 Tb1 O4 83.16(12) . . ?
O3 Tb1 O4 72.81(12) . . ?
O2 Tb1 O4 74.00(13) . . ?
O11 Tb1 O4 141.09(13) . . ?
O6 Tb1 O4 111.96(12) . . ?
O5 Tb1 O10 74.99(13) . . ?
O1 Tb1 O10 77.39(13) . . ?
O3 Tb1 O10 116.27(12) . . ?
O2 Tb1 O10 137.56(13) . . ?
O11 Tb1 O10 144.64(13) . . ?
O6 Tb1 O10 73.73(14) . . ?
O4 Tb1 O10 72.83(13) . . ?

loop_
_geom_bond_atom_site_label_1
_geom_bond_atom_site_label_2
_geom_bond_distance
_geom_bond_site_symmetry_2
_geom_bond_publ_flag
C1 O1 1.273(7) . ?
C1 O7 1.331(7) . ?
C1 C2 1.397(8) . ?
C2 C3 1.427(8) . ?
C2 C4 1.438(8) . ?
C3 N1 1.303(7) . ?
C3 C7 1.485(8) . ?
C4 O2 1.247(6) . ?
C4 C5 1.496(8) . ?
C5 C6 1.503(8) . ?
C5 H5A 0.9700 . ?
C5 H5B 0.9700 . ?
C6 H6A 0.9600 . ?
C6 H6B 0.9600 . ?
C6 H6C 0.9600 . ?
C7 C12 1.387(8) . ?
C7 C8 1.398(8) . ?
C8 C9 1.385(8) . ?
C8 H8 0.9300 . ?
C9 C10 1.365(8) . ?
C9 H9 0.9300 . ?
C10 C11 1.395(9) . ?
C10 H10 0.9300 . ?
C11 C12 1.378(8) . ?
C11 H11 0.9300 . ?
C12 H12 0.9300 . ?
C13 O3 1.251(6) . ?
C13 O8 1.349(6) . ?
C13 C14 1.400(7) . ?
C14 C16 1.432(8) . ?
C14 C15 1.434(7) . ?
C15 N2 1.308(8) . ?
C15 C19 1.478(7) . ?
C16 O4 1.252(6) . ?
C16 C17 1.510(8) . ?
C17 C18 1.503(10) . ?
C17 H17A 0.9700 . ?
C17 H17B 0.9700 . ?
C18 H18A 0.9600 . ?
C18 H18B 0.9600 . ?
C18 H18C 0.9600 . ?
C19 C20 1.392(8) . ?
C19 C24 1.392(9) . ?
C20 C21 1.395(8) . ?
C20 H20 0.9300 . ?
C21 C22 1.377(9) . ?
C21 H21 0.9300 . ?
C22 C23 1.387(9) . ?
C22 H22 0.9300 . ?
C23 C24 1.396(8) . ?
C23 H23 0.9300 . ?
C24 H24 0.9300 . ?
C25 O5 1.256(6) . ?
C25 O9 1.358(6) . ?
C25 C26 1.424(8) . ?
C26 C28 1.418(8) . ?
C26 C27 1.430(8) . ?
C27 N3 1.304(7) . ?
C27 C31 1.481(8) . ?
C28 O6 1.266(7) . ?
C28 C29 1.497(8) . ?
C29 C30 1.537(11) . ?
C29 H29A 0.9700 . ?
C29 H29B 0.9700 . ?
C30 H30A 0.9600 . ?
C30 H30B 0.9600 . ?
C30 H30C 0.9600 . ?
C31 C32 1.386(8) . ?
C31 C36 1.393(8) . ?
C32 C33 1.381(9) . ?
C32 H32 0.9300 . ?
C33 C34 1.367(9) . ?
C33 H33 0.9300 . ?
C34 C35 1.358(9) . ?
C34 H34 0.9300 . ?
C35 C36 1.383(8) . ?
C35 H35 0.9300 . ?
C36 H36 0.9300 . ?
N1 O7 1.440(6) . ?
N2 O8 1.445(6) . ?
N3 O9 1.435(6) . ?
O1 Tb1 2.358(4) . ?
O2 Tb1 2.369(4) . ?
O3 Tb1 2.363(4) . ?
O4 Tb1 2.399(4) . ?
O5 Tb1 2.358(4) . ?
O6 Tb1 2.386(4) . ?
O10 Tb1 2.415(4) . ?
O11 Tb1 2.373(4) . ?

loop_
_geom_torsion_atom_site_label_1
_geom_torsion_atom_site_label_2
_geom_torsion_atom_site_label_3
_geom_torsion_atom_site_label_4
_geom_torsion
_geom_torsion_site_symmetry_1
_geom_torsion_site_symmetry_2
_geom_torsion_site_symmetry_3
_geom_torsion_site_symmetry_4
_geom_torsion_publ_flag
O1 C1 C2 C3 -177.6(6) . . . . ?
O7 C1 C2 C3 -0.7(6) . . . . ?
O1 C1 C2 C4 -3.5(10) . . . . ?
O7 C1 C2 C4 173.4(5) . . . . ?
C1 C2 C3 N1 -0.4(7) . . . . ?
C4 C2 C3 N1 -173.4(6) . . . . ?
C1 C2 C3 C7 179.9(6) . . . . ?
C4 C2 C3 C7 6.9(11) . . . . ?
C1 C2 C4 O2 13.1(9) . . . . ?
C3 C2 C4 O2 -175.0(6) . . . . ?
C1 C2 C4 C5 -165.6(6) . . . . ?
C3 C2 C4 C5 6.3(10) . . . . ?
O2 C4 C5 C6 -9.9(8) . . . . ?
C2 C4 C5 C6 168.8(6) . . . . ?
N1 C3 C7 C12 -126.0(6) . . . . ?
C2 C3 C7 C12 53.6(9) . . . . ?
N1 C3 C7 C8 50.3(7) . . . . ?
C2 C3 C7 C8 -130.1(6) . . . . ?
C12 C7 C8 C9 0.0(8) . . . . ?
C3 C7 C8 C9 -176.4(5) . . . . ?
C7 C8 C9 C10 0.7(9) . . . . ?
C8 C9 C10 C11 -0.8(9) . . . . ?
C9 C10 C11 C12 0.4(9) . . . . ?
C10 C11 C12 C7 0.3(9) . . . . ?
C8 C7 C12 C11 -0.5(8) . . . . ?
C3 C7 C12 C11 175.8(5) . . . . ?
O3 C13 C14 C16 -4.2(10) . . . . ?
O8 C13 C14 C16 174.2(5) . . . . ?
O3 C13 C14 C15 -179.3(6) . . . . ?
O8 C13 C14 C15 -1.0(6) . . . . ?
C13 C14 C15 N2 -0.1(6) . . . . ?
C16 C14 C15 N2 -174.2(6) . . . . ?
C13 C14 C15 C19 -174.9(6) . . . . ?
C16 C14 C15 C19 11.0(11) . . . . ?
C13 C14 C16 O4 18.0(8) . . . . ?
C15 C14 C16 O4 -168.6(6) . . . . ?
C13 C14 C16 C17 -156.7(5) . . . . ?
C15 C14 C16 C17 16.7(10) . . . . ?
O4 C16 C17 C18 -99.4(8) . . . . ?
C14 C16 C17 C18 75.4(8) . . . . ?
N2 C15 C19 C20 45.1(8) . . . . ?
C14 C15 C19 C20 -140.2(6) . . . . ?
N2 C15 C19 C24 -126.0(6) . . . . ?
C14 C15 C19 C24 48.7(9) . . . . ?
C24 C19 C20 C21 2.1(9) . . . . ?
C15 C19 C20 C21 -169.1(5) . . . . ?
C19 C20 C21 C22 -0.3(9) . . . . ?
C20 C21 C22 C23 -1.4(10) . . . . ?
C21 C22 C23 C24 1.3(10) . . . . ?
C20 C19 C24 C23 -2.2(9) . . . . ?
C15 C19 C24 C23 168.9(6) . . . . ?
C22 C23 C24 C19 0.5(9) . . . . ?
O5 C25 C26 C28 -7.6(10) . . . . ?
O9 C25 C26 C28 174.0(5) . . . . ?
O5 C25 C26 C27 178.3(6) . . . . ?
O9 C25 C26 C27 -0.2(6) . . . . ?
C28 C26 C27 N3 -173.0(6) . . . . ?
C25 C26 C27 N3 0.3(6) . . . . ?
C28 C26 C27 C31 5.0(11) . . . . ?
C25 C26 C27 C31 178.3(6) . . . . ?
C25 C26 C28 O6 -0.8(9) . . . . ?
C27 C26 C28 O6 171.4(6) . . . . ?
C25 C26 C28 C29 -177.6(6) . . . . ?
C27 C26 C28 C29 -5.4(10) . . . . ?
O6 C28 C29 C30 -85.5(7) . . . . ?
C26 C28 C29 C30 91.4(7) . . . . ?
N3 C27 C31 C32 -98.9(7) . . . . ?
C26 C27 C31 C32 83.2(8) . . . . ?
N3 C27 C31 C36 78.0(7) . . . . ?
C26 C27 C31 C36 -100.0(7) . . . . ?
C36 C31 C32 C33 -0.2(10) . . . . ?
C27 C31 C32 C33 176.7(6) . . . . ?
C31 C32 C33 C34 1.0(11) . . . . ?
C32 C33 C34 C35 -0.7(11) . . . . ?
C33 C34 C35 C36 -0.3(10) . . . . ?
C34 C35 C36 C31 1.0(9) . . . . ?
C32 C31 C36 C35 -0.8(9) . . . . ?
C27 C31 C36 C35 -177.7(5) . . . . ?
C2 C3 N1 O7 1.2(6) . . . . ?
C7 C3 N1 O7 -179.0(4) . . . . ?
C14 C15 N2 O8 1.0(6) . . . . ?
C19 C15 N2 O8 176.8(5) . . . . ?
C26 C27 N3 O9 -0.2(6) . . . . ?
C31 C27 N3 O9 -178.6(5) . . . . ?
O7 C1 O1 Tb1 172.7(3) . . . . ?
C2 C1 O1 Tb1 -10.6(9) . . . . ?
C2 C4 O2 Tb1 -9.6(9) . . . . ?
C5 C4 O2 Tb1 169.1(4) . . . . ?
O8 C13 O3 Tb1 163.5(3) . . . . ?
C14 C13 O3 Tb1 -18.2(9) . . . . ?
C14 C16 O4 Tb1 -9.8(9) . . . . ?
C17 C16 O4 Tb1 165.0(4) . . . . ?
O9 C25 O5 Tb1 -168.3(3) . . . . ?
C26 C25 O5 Tb1 13.4(9) . . . . ?
C26 C28 O6 Tb1 1.9(10) . . . . ?
C29 C28 O6 Tb1 178.8(4) . . . . ?
O1 C1 O7 N1 178.8(5) . . . . ?
C2 C1 O7 N1 1.5(6) . . . . ?
C3 N1 O7 C1 -1.7(6) . . . . ?
O3 C13 O8 N2 -179.7(4) . . . . ?
C14 C13 O8 N2 1.6(6) . . . . ?
C15 N2 O8 C13 -1.6(6) . . . . ?
O5 C25 O9 N3 -178.7(5) . . . . ?
C26 C25 O9 N3 0.0(6) . . . . ?
C27 N3 O9 C25 0.1(6) . . . . ?
C25 O5 Tb1 O1 -166.2(5) . . . . ?
C25 O5 Tb1 O3 27.7(5) . . . . ?
C25 O5 Tb1 O2 137.4(4) . . . . ?
C25 O5 Tb1 O11 76.8(4) . . . . ?
C25 O5 Tb1 O6 -8.2(4) . . . . ?
C25 O5 Tb1 O4 -113.9(4) . . . . ?
C25 O5 Tb1 O10 -85.2(4) . . . . ?
C1 O1 Tb1 O5 -122.8(5) . . . . ?
C1 O1 Tb1 O3 40.7(5) . . . . ?
C1 O1 Tb1 O2 10.2(4) . . . . ?
C1 O1 Tb1 O11 -56.7(5) . . . . ?
C1 O1 Tb1 O6 -157.7(4) . . . . ?
C1 O1 Tb1 O4 85.5(5) . . . . ?
C1 O1 Tb1 O10 159.4(5) . . . . ?
C13 O3 Tb1 O5 -139.5(4) . . . . ?
C13 O3 Tb1 O1 64.8(5) . . . . ?
C13 O3 Tb1 O2 94.7(4) . . . . ?
C13 O3 Tb1 O11 172.3(5) . . . . ?
C13 O3 Tb1 O6 -103.1(5) . . . . ?
C13 O3 Tb1 O4 17.8(4) . . . . ?
C13 O3 Tb1 O10 -42.4(5) . . . . ?
C4 O2 Tb1 O5 56.1(6) . . . . ?
C4 O2 Tb1 O1 -0.5(5) . . . . ?
C4 O2 Tb1 O3 -163.5(6) . . . . ?
C4 O2 Tb1 O11 116.2(6) . . . . ?
C4 O2 Tb1 O6 166.4(5) . . . . ?
C4 O2 Tb1 O4 -88.1(6) . . . . ?
C4 O2 Tb1 O10 -48.3(6) . . . . ?
C28 O6 Tb1 O5 1.5(6) . . . . ?
C28 O6 Tb1 O1 36.3(7) . . . . ?
C28 O6 Tb1 O3 -154.4(6) . . . . ?
C28 O6 Tb1 O2 -123.5(6) . . . . ?
C28 O6 Tb1 O11 -74.8(6) . . . . ?
C28 O6 Tb1 O4 143.4(6) . . . . ?
C28 O6 Tb1 O10 80.1(6) . . . . ?
C16 O4 Tb1 O5 149.4(5) . . . . ?
C16 O4 Tb1 O1 -160.8(6) . . . . ?
C16 O4 Tb1 O3 -5.2(5) . . . . ?
C16 O4 Tb1 O2 -86.6(6) . . . . ?
C16 O4 Tb1 O11 -47.2(6) . . . . ?
C16 O4 Tb1 O6 56.4(6) . . . . ?
C16 O4 Tb1 O10 120.3(6) . . . . ?
